data_7033083
loop_
_publ_author_name
'Davenport, T. C.'
'Tilley, T. D.'

_publ_section_title
;
 Dinuclear first-row transition metal complexes with a naphthyridine-based
 dinucleating ligand.
;
_journal_issue 27
_journal_name_full 'Dalton transactions (Cambridge, England : 2003)'
_journal_page_first 12244
_journal_page_last 12255
_journal_paper_doi 10.1039/c4dt02727b
_journal_volume 44
_journal_year 2015
_chemical_formula_moiety 'C60 H40 F4 Mn N12 2+, 2(N O3 1-), 1.5(C4 H8 O), 0.5(C H4 O)'
_chemical_formula_sum 'C66.5 H54 F4 Mn N14 O8'
_chemical_formula_weight 1308.17
_chemical_name_common '[Mn(DPFN)2][NO3]2'
_chemical_name_systematic
;
 ?
;
_chemical_properties_physical Hygroscopic
_space_group_IT_number 14
_symmetry_cell_setting monoclinic
_symmetry_space_group_name_Hall '-P 2ybc'
_symmetry_space_group_name_H-M 'P 1 21/c 1'
_atom_sites_solution_hydrogens geom
_atom_sites_solution_primary direct
_atom_sites_solution_secondary difmap
_audit_creation_method SHELXL-97
_cell_angle_alpha 90.00
_cell_angle_beta 104.029(2)
_cell_angle_gamma 90.00
_cell_formula_units_Z 4
_cell_length_a 13.4808(5)
_cell_length_b 25.9908(10)
_cell_length_c 17.5035(7)
_cell_measurement_reflns_used 9360
_cell_measurement_temperature 100(2)
_cell_measurement_theta_max 26.33
_cell_measurement_theta_min 2.21
_cell_volume 5949.9(4)
_computing_cell_refinement 'Bruker SAINT'
_computing_data_collection 'Bruker APEX2'
_computing_data_reduction 'Bruker SAINT'
_computing_molecular_graphics ORTEP-32
_computing_publication_material WinGX
_computing_structure_refinement 'SHELXL-97 (Sheldrick, 2008)'
_computing_structure_solution 'SHELXS-97 (Sheldrick, 2008)'
_diffrn_ambient_temperature 100(2)
_diffrn_detector_area_resol_mean 8.366
_diffrn_measured_fraction_theta_full 0.998
_diffrn_measured_fraction_theta_max 0.998
_diffrn_measurement_device_type 'Bruker APEX-II CCD'
_diffrn_measurement_method '\f and \w scans'
_diffrn_radiation_monochromator 'QUAZAR multilayer mirrors'
_diffrn_radiation_source 'microfocus sealed tube'
_diffrn_radiation_type MoK\a
_diffrn_radiation_wavelength 0.71073
_diffrn_reflns_av_R_equivalents 0.0536
_diffrn_reflns_av_sigmaI/netI 0.0495
_diffrn_reflns_limit_h_max 16
_diffrn_reflns_limit_h_min -14
_diffrn_reflns_limit_k_max 31
_diffrn_reflns_limit_k_min -31
_diffrn_reflns_limit_l_max 17
_diffrn_reflns_limit_l_min -21
_diffrn_reflns_number 51309
_diffrn_reflns_theta_full 25.00
_diffrn_reflns_theta_max 25.35
_diffrn_reflns_theta_min 1.57
_diffrn_standards_number 0
_exptl_absorpt_coefficient_mu 0.302
_exptl_absorpt_correction_T_max 0.7454
_exptl_absorpt_correction_T_min 0.6781
_exptl_absorpt_correction_type multi-scan
_exptl_absorpt_process_details SADABS
_exptl_crystal_colour yellow
_exptl_crystal_density_diffrn 1.402
_exptl_crystal_density_method 'not measured'
_exptl_crystal_description block
_exptl_crystal_F_000 2588
_exptl_crystal_recrystallization_method 'Re-crystallisation from solvent: Methanol, tetrahydrofuran'
_exptl_crystal_size_max 0.75
_exptl_crystal_size_mid 0.50
_exptl_crystal_size_min 0.40
_platon_squeeze_details
;
The unit cell contains one highly disordered solvate site
containing a 50:50 mixture of methanol and tetrahydrofuran
which has been treated as a diffuse contrbution to the overall
scattering without specific atom positions by SQUEEZE/PLATON.
;
_refine_diff_density_max 0.649
_refine_diff_density_min -0.546
_refine_diff_density_rms 0.064
_refine_ls_extinction_method none
_refine_ls_goodness_of_fit_ref 1.116
_refine_ls_hydrogen_treatment constr
_refine_ls_matrix_type full
_refine_ls_number_parameters 821
_refine_ls_number_reflns 10866
_refine_ls_number_restraints 0
_refine_ls_restrained_S_all 1.116
_refine_ls_R_factor_all 0.0661
_refine_ls_R_factor_gt 0.0466
_refine_ls_shift/su_max 0.001
_refine_ls_shift/su_mean 0.000
_refine_ls_structure_factor_coef Fsqd
_refine_ls_weighting_details 'calc w=1/[\s^2^(Fo^2^)+(0.0588P)^2^+1.0606P] where P=(Fo^2^+2Fc^2^)/3'
_refine_ls_weighting_scheme calc
_refine_ls_wR_factor_gt 0.1163
_refine_ls_wR_factor_ref 0.1248
_reflns_number_gt 7963
_reflns_number_total 10866
_reflns_threshold_expression >2\s(I)
_cod_data_source_file c4dt02727b1.cif
_cod_data_source_block '[Mn(DPFN)2][NO3]2'
_cod_depositor_comments
;
The following automatic conversions were performed:

'_symmetry_cell_setting' value 'Monoclinic' changed to 'monoclinic'
according to
/usr/data/users/saulius/crontab/automatic-downloads/rss-feeds/RSC/lib/dictionaries/cif_core.dic
dictionary named 'cif_core.dic' version 2.4.2 from 2011-04-26.

Automatic conversion script
Id: cif_fix_values 2827 2014-09-09 07:05:25Z andrius 

 Adding full bibliography for 7033083--7033087.cif.
;
_cod_original_sg_symbol_H-M P2(1)/c
_cod_database_code 7033083

loop_
_symmetry_equiv_pos_as_xyz
'x, y, z'
'-x, y+1/2, -z+1/2'
'-x, -y, -z'
'x, -y-1/2, z-1/2'

loop_
_atom_site_label
_atom_site_type_symbol
_atom_site_fract_x
_atom_site_fract_y
_atom_site_fract_z
_atom_site_U_iso_or_equiv
_atom_site_adp_type
_atom_site_occupancy
_atom_site_symmetry_multiplicity
_atom_site_calc_flag
_atom_site_refinement_flags
_atom_site_disorder_assembly
_atom_site_disorder_group
C1 C 0.44121(18) 0.58586(9) 0.37814(14) 0.0231(6) Uani 1 1 d . . .
C2 C 0.4458(2) 0.58562(10) 0.45925(14) 0.0278(6) Uani 1 1 d . . .
H2 H 0.5053 0.5758 0.4956 0.033 Uiso 1 1 calc R . .
C3 C 0.3612(2) 0.60010(10) 0.48334(14) 0.0268(6) Uani 1 1 d . . .
H3 H 0.3627 0.6004 0.5367 0.032 Uiso 1 1 calc R . .
C4 C 0.1779(2) 0.62860(9) 0.44546(14) 0.0240(6) Uani 1 1 d . . .
H4 H 0.1713 0.6275 0.4971 0.029 Uiso 1 1 calc R . .
C5 C 0.09842(19) 0.64348(9) 0.38654(14) 0.0235(6) Uani 1 1 d . . .
H5 H 0.0367 0.6532 0.3971 0.028 Uiso 1 1 calc R . .
C6 C 0.11096(18) 0.64405(9) 0.30786(13) 0.0202(5) Uani 1 1 d . . .
C7 C 0.27462(17) 0.61493(9) 0.34786(13) 0.0187(5) Uani 1 1 d . . .
C8 C 0.27147(19) 0.61463(9) 0.42779(13) 0.0217(5) Uani 1 1 d . . .
C9 C 0.53300(18) 0.56856(10) 0.34771(14) 0.0257(6) Uani 1 1 d . . .
C10 C 0.02373(18) 0.66455(10) 0.24229(13) 0.0219(5) Uani 1 1 d . . .
C11 C 0.51116(17) 0.51867(9) 0.30051(13) 0.0203(5) Uani 1 1 d . . .
C12 C 0.56530(19) 0.47416(10) 0.32600(14) 0.0256(6) Uani 1 1 d . . .
H12 H 0.6169 0.4742 0.3722 0.031 Uiso 1 1 calc R . .
C13 C 0.54210(19) 0.43005(10) 0.28244(15) 0.0261(6) Uani 1 1 d . . .
H13 H 0.5777 0.3997 0.2987 0.031 Uiso 1 1 calc R . .
C14 C 0.46506(19) 0.43127(10) 0.21403(14) 0.0238(6) Uani 1 1 d . . .
H14 H 0.4476 0.4018 0.1837 0.029 Uiso 1 1 calc R . .
C15 C 0.41467(18) 0.47699(9) 0.19162(13) 0.0199(5) Uani 1 1 d . . .
H15 H 0.3630 0.4777 0.1455 0.024 Uiso 1 1 calc R . .
C16 C 0.57162(19) 0.61076(10) 0.30190(16) 0.0285(6) Uani 1 1 d . . .
C17 C 0.6687(2) 0.63151(11) 0.3299(2) 0.0408(8) Uani 1 1 d . . .
H17 H 0.7100 0.6209 0.3779 0.049 Uiso 1 1 calc R . .
C18 C 0.7023(2) 0.66782(12) 0.2853(3) 0.0551(10) Uani 1 1 d . . .
H18 H 0.7666 0.6826 0.3031 0.066 Uiso 1 1 calc R . .
C19 C 0.6401(2) 0.68232(11) 0.2139(2) 0.0516(9) Uani 1 1 d . . .
H19 H 0.6626 0.7061 0.1821 0.062 Uiso 1 1 calc R . .
C20 C 0.5442(2) 0.66094(10) 0.19049(19) 0.0362(7) Uani 1 1 d . . .
H20 H 0.5018 0.6714 0.1429 0.043 Uiso 1 1 calc R . .
C21 C 0.00070(18) 0.71955(10) 0.26414(14) 0.0237(6) Uani 1 1 d . . .
C22 C 0.0611(2) 0.75997(11) 0.25265(17) 0.0353(7) Uani 1 1 d . . .
H22 H 0.1131 0.7547 0.2270 0.042 Uiso 1 1 calc R . .
C23 C 0.0444(2) 0.80803(11) 0.27916(18) 0.0398(7) Uani 1 1 d . . .
H23 H 0.0847 0.8358 0.2718 0.048 Uiso 1 1 calc R . .
C24 C -0.0329(2) 0.81438(11) 0.31671(17) 0.0355(7) Uani 1 1 d . . .
H24 H -0.0473 0.8467 0.3343 0.043 Uiso 1 1 calc R . .
C25 C -0.0886(2) 0.77195(11) 0.32785(17) 0.0369(7) Uani 1 1 d . . .
H25 H -0.1397 0.7764 0.3547 0.044 Uiso 1 1 calc R . .
C26 C -0.06758(19) 0.62856(9) 0.22235(14) 0.0221(5) Uani 1 1 d . . .
C27 C -0.1422(2) 0.63526(11) 0.15265(15) 0.0297(6) Uani 1 1 d . . .
H27 H -0.1389 0.6629 0.1196 0.036 Uiso 1 1 calc R . .
C28 C -0.2213(2) 0.60022(11) 0.13334(16) 0.0342(7) Uani 1 1 d . . .
H28 H -0.2715 0.6035 0.0867 0.041 Uiso 1 1 calc R . .
C29 C -0.2245(2) 0.56026(11) 0.18438(16) 0.0352(7) Uani 1 1 d . . .
H29 H -0.2767 0.5360 0.1728 0.042 Uiso 1 1 calc R . .
C30 C -0.1488(2) 0.55699(10) 0.25288(16) 0.0328(6) Uani 1 1 d . . .
H30 H -0.1519 0.5301 0.2873 0.039 Uiso 1 1 calc R . .
C31 C 0.13352(18) 0.58185(9) 0.06999(13) 0.0211(5) Uani 1 1 d . . .
C32 C 0.02960(18) 0.57007(10) 0.03886(14) 0.0226(6) Uani 1 1 d . . .
H32 H -0.0072 0.5859 -0.0069 0.027 Uiso 1 1 calc R . .
C33 C -0.01596(18) 0.53513(10) 0.07701(13) 0.0221(6) Uani 1 1 d . . .
H33 H -0.0845 0.5267 0.0573 0.027 Uiso 1 1 calc R . .
C34 C 0.00268(18) 0.47403(10) 0.18999(14) 0.0243(6) Uani 1 1 d . . .
H34 H -0.0645 0.4627 0.1731 0.029 Uiso 1 1 calc R . .
C35 C 0.06441(18) 0.45452(9) 0.25647(14) 0.0237(6) Uani 1 1 d . . .
H35 H 0.0404 0.4296 0.2856 0.028 Uiso 1 1 calc R . .
C36 C 0.16620(18) 0.47279(9) 0.28090(14) 0.0197(5) Uani 1 1 d . . .
C37 C 0.14344(17) 0.52653(9) 0.17501(13) 0.0175(5) Uani 1 1 d . . .
C38 C 0.04078(17) 0.51167(9) 0.14643(13) 0.0197(5) Uani 1 1 d . . .
C39 C 0.18919(18) 0.61924(10) 0.02810(13) 0.0243(6) Uani 1 1 d . . .
C40 C 0.23819(18) 0.45106(9) 0.35544(14) 0.0214(5) Uani 1 1 d . . .
C41 C 0.21534(19) 0.66988(10) 0.07219(14) 0.0254(6) Uani 1 1 d . . .
C42 C 0.1739(2) 0.71610(11) 0.04052(17) 0.0371(7) Uani 1 1 d . . .
H42 H 0.1275 0.7171 -0.0084 0.045 Uiso 1 1 calc R . .
C43 C 0.2027(2) 0.76037(12) 0.0827(2) 0.0453(8) Uani 1 1 d . . .
H43 H 0.1758 0.7919 0.0624 0.054 Uiso 1 1 calc R . .
C44 C 0.2717(2) 0.75830(10) 0.15531(19) 0.0378(7) Uani 1 1 d . . .
H44 H 0.2929 0.7880 0.1842 0.045 Uiso 1 1 calc R . .
C45 C 0.3079(2) 0.71057(10) 0.18343(16) 0.0290(6) Uani 1 1 d . . .
H45 H 0.3527 0.7086 0.2329 0.035 Uiso 1 1 calc R . .
C46 C 0.28305(19) 0.59604(9) 0.00704(13) 0.0229(6) Uani 1 1 d . . .
C47 C 0.2879(2) 0.59064(10) -0.07058(14) 0.0299(6) Uani 1 1 d . . .
H47 H 0.2316 0.5981 -0.1116 0.036 Uiso 1 1 calc R . .
C48 C 0.3782(2) 0.57397(12) -0.08569(16) 0.0361(7) Uani 1 1 d . . .
H48 H 0.3833 0.5703 -0.1374 0.043 Uiso 1 1 calc R . .
C49 C 0.4607(2) 0.56275(11) -0.02469(15) 0.0316(6) Uani 1 1 d . . .
H49 H 0.5227 0.5524 -0.0341 0.038 Uiso 1 1 calc R . .
C50 C 0.4484(2) 0.56741(10) 0.05140(15) 0.0271(6) Uani 1 1 d . . .
H50 H 0.5030 0.5586 0.0930 0.033 Uiso 1 1 calc R . .
C51 C 0.18542(18) 0.44805(10) 0.42304(14) 0.0238(6) Uani 1 1 d . . .
C52 C 0.19601(19) 0.48680(10) 0.47788(14) 0.0256(6) Uani 1 1 d . . .
H52 H 0.2388 0.5146 0.4760 0.031 Uiso 1 1 calc R . .
C53 C 0.1424(2) 0.48413(11) 0.53602(15) 0.0312(6) Uani 1 1 d . . .
H53 H 0.1491 0.5098 0.5740 0.037 Uiso 1 1 calc R . .
C54 C 0.0789(2) 0.44262(12) 0.53622(16) 0.0363(7) Uani 1 1 d . . .
H54 H 0.0417 0.4395 0.5743 0.044 Uiso 1 1 calc R . .
C55 C 0.0719(2) 0.40579(12) 0.47864(17) 0.0409(7) Uani 1 1 d . . .
H55 H 0.0281 0.3781 0.4786 0.049 Uiso 1 1 calc R . .
C56 C 0.28751(18) 0.40045(10) 0.34030(15) 0.0245(6) Uani 1 1 d . . .
C57 C 0.2696(2) 0.37706(10) 0.26700(15) 0.0283(6) Uani 1 1 d . . .
H57 H 0.2212 0.3904 0.2244 0.034 Uiso 1 1 calc R . .
C58 C 0.3250(2) 0.33348(11) 0.25832(18) 0.0374(7) Uani 1 1 d . . .
H58 H 0.3136 0.3168 0.2100 0.045 Uiso 1 1 calc R . .
C59 C 0.3967(2) 0.31532(11) 0.3218(2) 0.0428(8) Uani 1 1 d . . .
H59 H 0.4366 0.2868 0.3172 0.051 Uiso 1 1 calc R . .
C60 C 0.4082(2) 0.34051(11) 0.39319(19) 0.0435(8) Uani 1 1 d . . .
H60 H 0.4557 0.3275 0.4366 0.052 Uiso 1 1 calc R . .
N1 N 0.35930(14) 0.60007(7) 0.32416(11) 0.0185(4) Uani 1 1 d . . .
N2 N 0.19468(14) 0.62986(7) 0.28836(11) 0.0180(4) Uani 1 1 d . . .
N3 N 0.43698(14) 0.52056(7) 0.23361(11) 0.0176(4) Uani 1 1 d . . .
N4 N 0.50902(16) 0.62550(8) 0.23355(13) 0.0275(5) Uani 1 1 d . . .
N5 N -0.07051(17) 0.59043(8) 0.27292(12) 0.0274(5) Uani 1 1 d . . .
N6 N -0.07363(16) 0.72448(8) 0.30229(13) 0.0304(5) Uani 1 1 d . . .
N7 N 0.18922(14) 0.56147(7) 0.13630(10) 0.0184(4) Uani 1 1 d . . .
N8 N 0.20560(14) 0.50761(7) 0.24200(11) 0.0173(4) Uani 1 1 d . . .
N9 N 0.28167(15) 0.66690(8) 0.14296(11) 0.0221(5) Uani 1 1 d . . .
N10 N 0.36216(15) 0.58395(8) 0.06795(11) 0.0217(5) Uani 1 1 d . . .
N11 N 0.12457(18) 0.40737(9) 0.42212(13) 0.0363(6) Uani 1 1 d . . .
N12 N 0.35513(17) 0.38242(9) 0.40335(14) 0.0362(6) Uani 1 1 d . . .
F1 F 0.61126(11) 0.55773(6) 0.41332(8) 0.0381(4) Uani 1 1 d . . .
F2 F 0.06022(10) 0.66854(5) 0.17355(7) 0.0266(3) Uani 1 1 d . . .
F3 F 0.12073(11) 0.63115(6) -0.04363(8) 0.0348(4) Uani 1 1 d . . .
F4 F 0.32001(10) 0.48596(5) 0.37824(7) 0.0226(3) Uani 1 1 d . . .
Mn1 Mn 0.34319(3) 0.591068(13) 0.19585(2) 0.01758(11) Uani 1 1 d . . .
N13 N 0.2350(2) 0.39641(12) 0.06223(13) 0.0425(7) Uani 1 1 d . . .
O1 O 0.2141(3) 0.44051(13) 0.0615(2) 0.1323(18) Uani 1 1 d . . .
O2 O 0.1698(2) 0.36453(15) 0.06944(18) 0.1173(14) Uani 1 1 d . . .
O3 O 0.31842(17) 0.38264(13) 0.05711(13) 0.0774(9) Uani 1 1 d . . .
N14 N 0.78131(16) 0.39718(8) 0.30089(12) 0.0272(5) Uani 1 1 d . . .
O4 O 0.73732(15) 0.36579(7) 0.24902(10) 0.0361(5) Uani 1 1 d . . .
O5 O 0.83256(19) 0.43191(9) 0.28158(14) 0.0616(7) Uani 1 1 d . . .
O6 O 0.77071(14) 0.39278(8) 0.36927(10) 0.0369(5) Uani 1 1 d . . .
C61A C 0.6486(3) 0.24919(19) 0.0902(3) 0.0891(15) Uani 0.508(9) 1 d P A 1
H61A H 0.6944 0.2278 0.0690 0.107 Uiso 0.508(9) 1 calc PR A 1
H61B H 0.6893 0.2720 0.1294 0.107 Uiso 0.508(9) 1 calc PR A 1
C62A C 0.5836(4) 0.27845(19) 0.0286(3) 0.1021(18) Uani 0.508(9) 1 d P A 1
H62A H 0.5419 0.2580 -0.0135 0.123 Uiso 0.508(9) 1 calc PR A 1
H62B H 0.6174 0.3064 0.0083 0.123 Uiso 0.508(9) 1 calc PR A 1
C63A C 0.5181(7) 0.2977(3) 0.1078(6) 0.080(3) Uani 0.508(9) 1 d P A 1
H63A H 0.5639 0.3123 0.1541 0.096 Uiso 0.508(9) 1 calc PR A 1
H63B H 0.4588 0.3195 0.0891 0.096 Uiso 0.508(9) 1 calc PR A 1
C64A C 0.4925(3) 0.24345(19) 0.1172(3) 0.0943(16) Uani 0.508(9) 1 d P A 1
H64A H 0.4662 0.2388 0.1636 0.113 Uiso 0.508(9) 1 calc PR A 1
H64B H 0.4420 0.2313 0.0714 0.113 Uiso 0.508(9) 1 calc PR A 1
C61B C 0.6486(3) 0.24919(19) 0.0902(3) 0.0891(15) Uani 0.492(9) 1 d P A 2
H61C H 0.6944 0.2278 0.0690 0.107 Uiso 0.492(9) 1 calc PR A 2
H61D H 0.6893 0.2720 0.1294 0.107 Uiso 0.492(9) 1 calc PR A 2
C62B C 0.5836(4) 0.27845(19) 0.0286(3) 0.1021(18) Uani 0.492(9) 1 d P A 2
H62C H 0.6093 0.3134 0.0296 0.123 Uiso 0.492(9) 1 calc PR A 2
H62D H 0.5846 0.2634 -0.0219 0.123 Uiso 0.492(9) 1 calc PR A 2
C63B C 0.4870(5) 0.2794(2) 0.0367(4) 0.042(2) Uani 0.492(9) 1 d P A 2
H63C H 0.4401 0.2647 -0.0090 0.050 Uiso 0.492(9) 1 calc PR A 2
H63D H 0.4656 0.3143 0.0443 0.050 Uiso 0.492(9) 1 calc PR A 2
C64B C 0.4925(3) 0.24345(19) 0.1172(3) 0.0943(16) Uani 0.492(9) 1 d P A 2
H64C H 0.4930 0.2647 0.1628 0.113 Uiso 0.492(9) 1 calc PR A 2
H64D H 0.4356 0.2196 0.1093 0.113 Uiso 0.492(9) 1 calc PR A 2
O7 O 0.5844(2) 0.21783(10) 0.12506(16) 0.0755(8) Uani 1 1 d . . .

loop_
_atom_site_aniso_label
_atom_site_aniso_U_11
_atom_site_aniso_U_22
_atom_site_aniso_U_33
_atom_site_aniso_U_23
_atom_site_aniso_U_13
_atom_site_aniso_U_12
C1 0.0207(13) 0.0240(14) 0.0224(13) -0.0051(10) 0.0007(10) -0.0002(11)
C2 0.0280(15) 0.0295(15) 0.0206(13) -0.0044(11) -0.0043(11) 0.0022(12)
C3 0.0348(15) 0.0257(14) 0.0190(13) -0.0040(11) 0.0049(11) -0.0004(12)
C4 0.0345(15) 0.0222(14) 0.0189(13) -0.0020(10) 0.0136(11) -0.0023(11)
C5 0.0265(14) 0.0243(14) 0.0241(13) 0.0000(11) 0.0148(11) 0.0020(11)
C6 0.0233(13) 0.0183(13) 0.0215(13) -0.0021(10) 0.0101(10) -0.0006(10)
C7 0.0200(13) 0.0161(12) 0.0207(12) -0.0023(10) 0.0065(10) -0.0018(10)
C8 0.0311(14) 0.0162(13) 0.0187(13) -0.0020(10) 0.0076(11) -0.0017(11)
C9 0.0158(13) 0.0322(15) 0.0241(13) -0.0042(11) -0.0048(10) 0.0015(11)
C10 0.0229(13) 0.0261(14) 0.0212(13) 0.0033(10) 0.0140(10) 0.0036(11)
C11 0.0134(12) 0.0262(14) 0.0217(13) 0.0012(10) 0.0048(10) 0.0028(10)
C12 0.0214(13) 0.0320(15) 0.0230(13) 0.0058(11) 0.0045(10) 0.0046(11)
C13 0.0252(14) 0.0228(14) 0.0354(15) 0.0081(12) 0.0169(12) 0.0088(11)
C14 0.0265(14) 0.0201(13) 0.0296(14) -0.0011(11) 0.0162(11) -0.0017(11)
C15 0.0203(13) 0.0224(13) 0.0195(12) -0.0028(10) 0.0096(10) -0.0034(10)
C16 0.0188(13) 0.0243(14) 0.0434(16) -0.0139(12) 0.0093(12) 0.0012(11)
C17 0.0177(14) 0.0360(17) 0.069(2) -0.0233(15) 0.0103(14) -0.0040(13)
C18 0.0240(17) 0.0308(18) 0.118(3) -0.0274(19) 0.032(2) -0.0085(14)
C19 0.0395(19) 0.0205(16) 0.110(3) -0.0047(17) 0.049(2) -0.0025(14)
C20 0.0302(16) 0.0208(15) 0.067(2) 0.0018(13) 0.0296(14) 0.0019(12)
C21 0.0167(13) 0.0243(14) 0.0311(14) 0.0025(11) 0.0075(11) 0.0024(11)
C22 0.0293(15) 0.0295(16) 0.0537(18) 0.0038(13) 0.0230(14) 0.0010(12)
C23 0.0326(17) 0.0269(16) 0.062(2) 0.0060(14) 0.0147(15) -0.0045(13)
C24 0.0263(15) 0.0228(15) 0.0520(18) -0.0076(13) -0.0006(13) 0.0017(12)
C25 0.0251(15) 0.0337(17) 0.0550(19) -0.0123(14) 0.0159(13) 0.0006(13)
C26 0.0250(14) 0.0218(13) 0.0231(13) -0.0014(11) 0.0130(11) 0.0031(11)
C27 0.0304(15) 0.0342(16) 0.0266(14) -0.0022(12) 0.0111(12) 0.0025(12)
C28 0.0298(16) 0.0463(19) 0.0260(14) -0.0084(13) 0.0060(12) -0.0004(13)
C29 0.0350(16) 0.0348(17) 0.0383(16) -0.0154(13) 0.0134(13) -0.0069(13)
C30 0.0416(17) 0.0267(15) 0.0344(15) -0.0056(12) 0.0179(13) -0.0068(13)
C31 0.0227(13) 0.0262(14) 0.0168(12) -0.0006(10) 0.0094(10) 0.0049(11)
C32 0.0200(13) 0.0292(14) 0.0176(12) -0.0049(11) 0.0026(10) 0.0079(11)
C33 0.0142(12) 0.0302(14) 0.0211(13) -0.0103(11) 0.0026(10) 0.0036(11)
C34 0.0158(12) 0.0267(14) 0.0305(14) -0.0072(11) 0.0058(10) -0.0066(11)
C35 0.0221(13) 0.0219(14) 0.0296(14) -0.0013(11) 0.0110(11) -0.0067(11)
C36 0.0193(12) 0.0183(13) 0.0240(13) -0.0026(10) 0.0103(10) -0.0014(10)
C37 0.0167(12) 0.0199(13) 0.0178(12) -0.0042(10) 0.0081(10) -0.0016(10)
C38 0.0180(12) 0.0216(13) 0.0204(12) -0.0062(10) 0.0063(10) 0.0008(10)
C39 0.0219(13) 0.0349(15) 0.0156(12) 0.0085(11) 0.0039(10) 0.0096(11)
C40 0.0179(12) 0.0212(13) 0.0240(13) 0.0010(10) 0.0029(10) -0.0081(10)
C41 0.0271(14) 0.0271(14) 0.0279(14) 0.0107(11) 0.0184(11) 0.0090(11)
C42 0.0436(18) 0.0358(17) 0.0377(16) 0.0167(13) 0.0208(14) 0.0158(14)
C43 0.055(2) 0.0270(17) 0.065(2) 0.0201(15) 0.0361(18) 0.0159(15)
C44 0.0446(18) 0.0188(15) 0.062(2) 0.0018(14) 0.0351(16) 0.0017(13)
C45 0.0327(15) 0.0225(14) 0.0383(15) -0.0025(12) 0.0213(12) -0.0003(12)
C46 0.0252(14) 0.0257(14) 0.0196(13) 0.0041(10) 0.0088(10) 0.0008(11)
C47 0.0302(15) 0.0405(17) 0.0209(13) 0.0031(12) 0.0098(11) 0.0012(13)
C48 0.0434(18) 0.0482(18) 0.0223(14) 0.0004(13) 0.0185(13) 0.0015(14)
C49 0.0309(15) 0.0368(17) 0.0342(15) 0.0013(12) 0.0216(12) 0.0076(13)
C50 0.0254(14) 0.0291(15) 0.0298(14) 0.0047(11) 0.0125(11) 0.0067(12)
C51 0.0191(13) 0.0273(14) 0.0246(13) 0.0068(11) 0.0045(10) -0.0001(11)
C52 0.0234(14) 0.0269(15) 0.0259(14) 0.0047(11) 0.0049(11) 0.0014(11)
C53 0.0280(15) 0.0382(17) 0.0279(15) 0.0024(12) 0.0076(12) 0.0057(13)
C54 0.0331(16) 0.0500(19) 0.0285(15) 0.0064(13) 0.0127(12) 0.0021(14)
C55 0.0402(18) 0.0437(19) 0.0436(18) 0.0028(15) 0.0195(14) -0.0178(15)
C56 0.0160(13) 0.0259(14) 0.0312(14) 0.0008(11) 0.0049(11) -0.0068(11)
C57 0.0244(14) 0.0286(15) 0.0333(15) 0.0000(12) 0.0097(11) -0.0051(12)
C58 0.0342(16) 0.0311(16) 0.0516(19) -0.0109(14) 0.0192(14) -0.0078(13)
C59 0.0318(17) 0.0198(15) 0.076(2) -0.0079(15) 0.0115(16) 0.0003(12)
C60 0.0311(17) 0.0283(17) 0.062(2) -0.0023(15) -0.0069(14) 0.0030(13)
N1 0.0165(10) 0.0187(11) 0.0194(10) -0.0038(8) 0.0027(8) -0.0020(8)
N2 0.0187(10) 0.0175(11) 0.0185(10) 0.0006(8) 0.0057(8) 0.0002(8)
N3 0.0152(10) 0.0204(11) 0.0180(10) 0.0010(8) 0.0053(8) 0.0001(8)
N4 0.0233(12) 0.0201(12) 0.0432(14) -0.0011(10) 0.0158(10) -0.0012(9)
N5 0.0335(13) 0.0257(12) 0.0265(12) -0.0029(10) 0.0140(10) -0.0022(10)
N6 0.0228(12) 0.0258(13) 0.0465(14) -0.0080(10) 0.0160(10) -0.0017(10)
N7 0.0197(11) 0.0212(11) 0.0152(10) -0.0016(8) 0.0061(8) 0.0014(8)
N8 0.0164(10) 0.0181(11) 0.0176(10) -0.0012(8) 0.0041(8) -0.0019(8)
N9 0.0246(11) 0.0204(11) 0.0263(11) 0.0035(9) 0.0159(9) 0.0018(9)
N10 0.0227(11) 0.0222(11) 0.0231(11) 0.0062(9) 0.0112(9) 0.0057(9)
N11 0.0409(14) 0.0365(14) 0.0349(13) -0.0011(11) 0.0162(11) -0.0134(11)
N12 0.0317(13) 0.0257(13) 0.0447(14) 0.0003(11) -0.0035(11) 0.0000(11)
F1 0.0217(8) 0.0539(11) 0.0307(8) -0.0108(7) -0.0093(6) 0.0099(7)
F2 0.0264(8) 0.0347(9) 0.0230(7) 0.0079(6) 0.0142(6) 0.0089(6)
F3 0.0305(9) 0.0529(10) 0.0201(7) 0.0150(7) 0.0043(6) 0.0129(7)
F4 0.0204(7) 0.0235(8) 0.0230(7) -0.0005(6) 0.0036(6) -0.0053(6)
Mn1 0.0168(2) 0.0188(2) 0.01809(19) 0.00175(15) 0.00615(14) 0.00088(15)
N13 0.0312(15) 0.068(2) 0.0249(13) 0.0019(13) 0.0004(11) 0.0035(14)
O1 0.116(3) 0.090(2) 0.125(3) -0.066(2) -0.098(2) 0.055(2)
O2 0.0580(19) 0.183(4) 0.093(2) 0.081(2) -0.0159(16) -0.045(2)
O3 0.0270(13) 0.154(3) 0.0497(15) -0.0116(16) 0.0067(11) 0.0226(15)
N14 0.0273(12) 0.0293(13) 0.0276(13) 0.0028(10) 0.0115(10) 0.0039(10)
O4 0.0452(12) 0.0336(11) 0.0286(10) -0.0043(9) 0.0072(9) 0.0014(9)
O5 0.0708(17) 0.0546(15) 0.0694(16) 0.0029(12) 0.0364(13) -0.0311(13)
O6 0.0400(12) 0.0508(13) 0.0203(10) 0.0038(9) 0.0081(8) 0.0069(10)
C61A 0.076(3) 0.108(4) 0.100(3) 0.054(3) 0.052(3) 0.032(3)
C62A 0.093(4) 0.088(4) 0.112(4) 0.048(3) -0.003(3) -0.034(3)
C63A 0.065(6) 0.078(7) 0.111(9) -0.010(5) 0.048(6) 0.000(5)
C64A 0.047(2) 0.094(4) 0.148(4) 0.058(3) 0.036(3) 0.012(2)
C61B 0.076(3) 0.108(4) 0.100(3) 0.054(3) 0.052(3) 0.032(3)
C62B 0.093(4) 0.088(4) 0.112(4) 0.048(3) -0.003(3) -0.034(3)
C63B 0.035(4) 0.036(4) 0.060(5) 0.008(3) 0.021(3) 0.002(3)
C64B 0.047(2) 0.094(4) 0.148(4) 0.058(3) 0.036(3) 0.012(2)
O7 0.079(2) 0.0723(19) 0.0788(18) 0.0282(15) 0.0254(15) 0.0204(15)

loop_
_atom_type_symbol
_atom_type_description
_atom_type_scat_dispersion_real
_atom_type_scat_dispersion_imag
_atom_type_scat_source
C C 0.0033 0.0016 'International Tables Vol C Tables 4.2.6.8 and 6.1.1.4'
H H 0.0000 0.0000 'International Tables Vol C Tables 4.2.6.8 and 6.1.1.4'
N N 0.0061 0.0033 'International Tables Vol C Tables 4.2.6.8 and 6.1.1.4'
F F 0.0171 0.0103 'International Tables Vol C Tables 4.2.6.8 and 6.1.1.4'
Mn Mn 0.3368 0.7283 'International Tables Vol C Tables 4.2.6.8 and 6.1.1.4'
O O 0.0106 0.0060 'International Tables Vol C Tables 4.2.6.8 and 6.1.1.4'

loop_
_geom_angle_atom_site_label_1
_geom_angle_atom_site_label_2
_geom_angle_atom_site_label_3
_geom_angle
N1 C1 C2 123.3(2)
N1 C1 C9 116.1(2)
C2 C1 C9 120.6(2)
C3 C2 C1 118.4(2)
C3 C2 H2 120.8
C1 C2 H2 120.8
C2 C3 C8 120.3(2)
C2 C3 H3 119.9
C8 C3 H3 119.9
C5 C4 C8 119.3(2)
C5 C4 H4 120.3
C8 C4 H4 120.3
C4 C5 C6 118.8(2)
C4 C5 H5 120.6
C6 C5 H5 120.6
N2 C6 C5 124.0(2)
N2 C6 C10 117.3(2)
C5 C6 C10 118.6(2)
N2 C7 N1 114.48(19)
N2 C7 C8 123.5(2)
N1 C7 C8 122.0(2)
C3 C8 C7 117.4(2)
C3 C8 C4 125.4(2)
C7 C8 C4 117.2(2)
F1 C9 C16 107.1(2)
F1 C9 C11 106.5(2)
C16 C9 C11 111.9(2)
F1 C9 C1 106.79(19)
C16 C9 C1 112.4(2)
C11 C9 C1 111.8(2)
F2 C10 C26 106.28(18)
F2 C10 C6 107.62(18)
C26 C10 C6 113.1(2)
F2 C10 C21 106.16(18)
C26 C10 C21 115.5(2)
C6 C10 C21 107.70(19)
N3 C11 C12 122.3(2)
N3 C11 C9 116.4(2)
C12 C11 C9 121.2(2)
C13 C12 C11 119.3(2)
C13 C12 H12 120.4
C11 C12 H12 120.4
C12 C13 C14 119.0(2)
C12 C13 H13 120.5
C14 C13 H13 120.5
C15 C14 C13 118.8(2)
C15 C14 H14 120.6
C13 C14 H14 120.6
N3 C15 C14 122.8(2)
N3 C15 H15 118.6
C14 C15 H15 118.6
N4 C16 C17 122.6(3)
N4 C16 C9 117.0(2)
C17 C16 C9 120.4(3)
C18 C17 C16 118.6(3)
C18 C17 H17 120.7
C16 C17 H17 120.7
C17 C18 C19 119.6(3)
C17 C18 H18 120.2
C19 C18 H18 120.2
C20 C19 C18 118.7(3)
C20 C19 H19 120.6
C18 C19 H19 120.6
N4 C20 C19 122.9(3)
N4 C20 H20 118.6
C19 C20 H20 118.6
N6 C21 C22 122.8(2)
N6 C21 C10 115.8(2)
C22 C21 C10 121.0(2)
C23 C22 C21 119.8(3)
C23 C22 H22 120.1
C21 C22 H22 120.1
C22 C23 C24 118.6(3)
C22 C23 H23 120.7
C24 C23 H23 120.7
C23 C24 C25 118.5(3)
C23 C24 H24 120.8
C25 C24 H24 120.8
N6 C25 C24 123.9(3)
N6 C25 H25 118.1
C24 C25 H25 118.1
N5 C26 C27 122.9(2)
N5 C26 C10 117.2(2)
C27 C26 C10 119.9(2)
C28 C27 C26 118.9(3)
C28 C27 H27 120.5
C26 C27 H27 120.5
C29 C28 C27 118.9(3)
C29 C28 H28 120.6
C27 C28 H28 120.6
C30 C29 C28 118.6(3)
C30 C29 H29 120.7
C28 C29 H29 120.7
N5 C30 C29 123.8(3)
N5 C30 H30 118.1
C29 C30 H30 118.1
N7 C31 C32 123.3(2)
N7 C31 C39 115.8(2)
C32 C31 C39 120.9(2)
C33 C32 C31 118.8(2)
C33 C32 H32 120.6
C31 C32 H32 120.6
C32 C33 C38 119.8(2)
C32 C33 H33 120.1
C38 C33 H33 120.1
C35 C34 C38 119.7(2)
C35 C34 H34 120.2
C38 C34 H34 120.2
C34 C35 C36 118.8(2)
C34 C35 H35 120.6
C36 C35 H35 120.6
N8 C36 C35 123.8(2)
N8 C36 C40 116.17(19)
C35 C36 C40 120.0(2)
N8 C37 N7 114.24(19)
N8 C37 C38 123.8(2)
N7 C37 C38 122.0(2)
C37 C38 C33 118.0(2)
C37 C38 C34 117.0(2)
C33 C38 C34 125.0(2)
F3 C39 C31 106.17(19)
F3 C39 C41 106.52(19)
C31 C39 C41 112.87(19)
F3 C39 C46 106.00(18)
C31 C39 C46 113.5(2)
C41 C39 C46 111.1(2)
F4 C40 C51 107.10(18)
F4 C40 C56 105.07(18)
C51 C40 C56 113.3(2)
F4 C40 C36 107.13(18)
C51 C40 C36 111.20(19)
C56 C40 C36 112.49(19)
N9 C41 C42 122.3(3)
N9 C41 C39 116.0(2)
C42 C41 C39 121.7(2)
C43 C42 C41 118.6(3)
C43 C42 H42 120.7
C41 C42 H42 120.7
C42 C43 C44 120.2(3)
C42 C43 H43 119.9
C44 C43 H43 119.9
C45 C44 C43 117.7(3)
C45 C44 H44 121.2
C43 C44 H44 121.2
N9 C45 C44 123.2(3)
N9 C45 H45 118.4
C44 C45 H45 118.4
N10 C46 C47 122.4(2)
N10 C46 C39 116.4(2)
C47 C46 C39 121.1(2)
C48 C47 C46 118.4(2)
C48 C47 H47 120.8
C46 C47 H47 120.8
C49 C48 C47 120.3(2)
C49 C48 H48 119.9
C47 C48 H48 119.9
C48 C49 C50 117.7(2)
C48 C49 H49 121.1
C50 C49 H49 121.1
N10 C50 C49 123.3(2)
N10 C50 H50 118.3
C49 C50 H50 118.3
N11 C51 C52 123.2(2)
N11 C51 C40 115.6(2)
C52 C51 C40 121.1(2)
C51 C52 C53 119.5(2)
C51 C52 H52 120.3
C53 C52 H52 120.3
C54 C53 C52 118.4(3)
C54 C53 H53 120.8
C52 C53 H53 120.8
C55 C54 C53 118.4(3)
C55 C54 H54 120.8
C53 C54 H54 120.8
N11 C55 C54 124.0(3)
N11 C55 H55 118.0
C54 C55 H55 118.0
N12 C56 C57 122.8(2)
N12 C56 C40 113.5(2)
C57 C56 C40 123.6(2)
C58 C57 C56 118.8(3)
C58 C57 H57 120.6
C56 C57 H57 120.6
C59 C58 C57 119.1(3)
C59 C58 H58 120.4
C57 C58 H58 120.4
C58 C59 C60 118.2(3)
C58 C59 H59 120.9
C60 C59 H59 120.9
N12 C60 C59 123.9(3)
N12 C60 H60 118.1
C59 C60 H60 118.1
C1 N1 C7 118.6(2)
C1 N1 Mn1 123.74(16)
C7 N1 Mn1 117.09(14)
C6 N2 C7 116.97(19)
C11 N3 C15 117.8(2)
C11 N3 Mn1 122.43(15)
C15 N3 Mn1 119.60(15)
C16 N4 C20 117.6(2)
C16 N4 Mn1 119.44(16)
C20 N4 Mn1 122.91(19)
C26 N5 C30 117.0(2)
C21 N6 C25 116.4(2)
C31 N7 C37 118.0(2)
C31 N7 Mn1 122.49(16)
C37 N7 Mn1 118.70(14)
C36 N8 C37 116.93(19)
C45 N9 C41 118.1(2)
C45 N9 Mn1 120.09(17)
C41 N9 Mn1 121.79(16)
C50 N10 C46 117.8(2)
C50 N10 Mn1 122.69(16)
C46 N10 Mn1 119.51(15)
C51 N11 C55 116.5(2)
C56 N12 C60 117.1(2)
N1 Mn1 N7 111.28(7)
N1 Mn1 N3 82.96(7)
N7 Mn1 N3 104.61(7)
N1 Mn1 N9 105.10(7)
N7 Mn1 N9 84.32(7)
N3 Mn1 N9 165.17(7)
N1 Mn1 N10 168.31(7)
N7 Mn1 N10 80.14(7)
N3 Mn1 N10 91.90(7)
N9 Mn1 N10 77.80(7)
N1 Mn1 N4 79.76(7)
N7 Mn1 N4 168.73(7)
N3 Mn1 N4 78.32(7)
N9 Mn1 N4 90.72(7)
N10 Mn1 N4 88.93(7)
O1 N13 O3 120.9(4)
O1 N13 O2 118.5(4)
O3 N13 O2 120.6(4)
O5 N14 O6 122.2(2)
O5 N14 O4 118.3(2)
O6 N14 O4 119.4(2)
O7 C61A C62A 107.5(4)
O7 C61A H61A 110.2
C62A C61A H61A 110.2
O7 C61A H61B 110.2
C62A C61A H61B 110.2
H61A C61A H61B 108.5
C61A C62A C63A 84.1(4)
C61A C62A H62A 114.6
C63A C62A H62A 114.6
C61A C62A H62B 114.6
C63A C62A H62B 114.6
H62A C62A H62B 111.7
C64A C63A C62A 89.6(5)
C64A C63A H63A 113.7
C62A C63A H63A 113.7
C64A C63A H63B 113.7
C62A C63A H63B 113.7
H63A C63A H63B 111.0
O7 C64A C63A 104.1(4)
O7 C64A H64A 110.9
C63A C64A H64A 110.9
O7 C64A H64B 110.9
C63A C64A H64B 110.9
H64A C64A H64B 109.0
H63C C63B H63D 109.1
C64A O7 C61A 107.7(3)

loop_
_geom_bond_atom_site_label_1
_geom_bond_atom_site_label_2
_geom_bond_distance
C1 N1 1.320(3)
C1 C2 1.406(3)
C1 C9 1.529(3)
C2 C3 1.362(4)
C2 H2 0.9300
C3 C8 1.407(3)
C3 H3 0.9300
C4 C5 1.351(3)
C4 C8 1.417(3)
C4 H4 0.9300
C5 C6 1.428(3)
C5 H5 0.9300
C6 N2 1.309(3)
C6 C10 1.526(3)
C7 N2 1.361(3)
C7 N1 1.362(3)
C7 C8 1.410(3)
C9 F1 1.387(3)
C9 C16 1.523(4)
C9 C11 1.528(3)
C10 F2 1.410(3)
C10 C26 1.518(3)
C10 C21 1.531(3)
C11 N3 1.344(3)
C11 C12 1.383(3)
C12 C13 1.370(4)
C12 H12 0.9300
C13 C14 1.382(3)
C13 H13 0.9300
C14 C15 1.378(3)
C14 H14 0.9300
C15 N3 1.344(3)
C15 H15 0.9300
C16 N4 1.342(3)
C16 C17 1.391(4)
C17 C18 1.370(5)
C17 H17 0.9300
C18 C19 1.378(5)
C18 H18 0.9300
C19 C20 1.376(4)
C19 H19 0.9300
C20 N4 1.347(3)
C20 H20 0.9300
C21 N6 1.338(3)
C21 C22 1.373(4)
C22 C23 1.370(4)
C22 H22 0.9300
C23 C24 1.370(4)
C23 H23 0.9300
C24 C25 1.375(4)
C24 H24 0.9300
C25 N6 1.344(3)
C25 H25 0.9300
C26 N5 1.336(3)
C26 C27 1.391(3)
C27 C28 1.380(4)
C27 H27 0.9300
C28 C29 1.378(4)
C28 H28 0.9300
C29 C30 1.376(4)
C29 H29 0.9300
C30 N5 1.347(3)
C30 H30 0.9300
C31 N7 1.330(3)
C31 C32 1.408(3)
C31 C39 1.520(3)
C32 C33 1.359(4)
C32 H32 0.9300
C33 C38 1.408(3)
C33 H33 0.9300
C34 C35 1.354(3)
C34 C38 1.411(3)
C34 H34 0.9300
C35 C36 1.417(3)
C35 H35 0.9300
C36 N8 1.319(3)
C36 C40 1.533(3)
C37 N8 1.357(3)
C37 N7 1.366(3)
C37 C38 1.407(3)
C39 F3 1.401(3)
C39 C41 1.523(4)
C39 C46 1.525(3)
C40 F4 1.409(3)
C40 C51 1.523(3)
C40 C56 1.526(4)
C41 N9 1.343(3)
C41 C42 1.383(3)
C42 C43 1.372(4)
C42 H42 0.9300
C43 C44 1.381(4)
C43 H43 0.9300
C44 C45 1.379(4)
C44 H44 0.9300
C45 N9 1.339(3)
C45 H45 0.9300
C46 N10 1.350(3)
C46 C47 1.383(3)
C47 C48 1.376(4)
C47 H47 0.9300
C48 C49 1.373(4)
C48 H48 0.9300
C49 C50 1.387(3)
C49 H49 0.9300
C50 N10 1.336(3)
C50 H50 0.9300
C51 N11 1.336(3)
C51 C52 1.375(3)
C52 C53 1.386(4)
C52 H52 0.9300
C53 C54 1.378(4)
C53 H53 0.9300
C54 C55 1.376(4)
C54 H54 0.9300
C55 N11 1.351(4)
C55 H55 0.9300
C56 N12 1.334(3)
C56 C57 1.387(3)
C57 C58 1.385(4)
C57 H57 0.9300
C58 C59 1.368(4)
C58 H58 0.9300
C59 C60 1.385(4)
C59 H59 0.9300
C60 N12 1.339(4)
C60 H60 0.9300
N1 Mn1 2.2156(18)
N3 Mn1 2.2335(19)
N4 Mn1 2.349(2)
N7 Mn1 2.2220(19)
N9 Mn1 2.249(2)
N10 Mn1 2.3215(19)
N13 O1 1.180(4)
N13 O3 1.204(3)
N13 O2 1.237(4)
N14 O5 1.233(3)
N14 O6 1.245(3)
N14 O4 1.257(3)
C61A O7 1.429(5)
C61A C62A 1.432(6)
C61A H61A 0.9700
C61A H61B 0.9700
C62A C63A 1.882(10)
C62A H62A 0.9700
C62A H62B 0.9700
C63A C64A 1.470(9)
C63A H63A 0.9700
C63A H63B 0.9700
C64A O7 1.383(5)
C64A H64A 0.9700
C64A H64B 0.9700
C63B H63C 0.9700
C63B H63D 0.9700

loop_
_platon_squeeze_void_nr
_platon_squeeze_void_average_x
_platon_squeeze_void_average_y
_platon_squeeze_void_average_z
_platon_squeeze_void_volume
_platon_squeeze_void_count_electrons
_platon_squeeze_void_content
1 0.160 0.230 -0.035 102 30 '0.5 CH3OH, 0.5 C4H8O'
2 0.160 0.270 0.465 102 30 '0.5 CH3OH, 0.5 C4H8O'
3 0.840 0.770 0.035 102 30 '0.5 CH3OH, 0.5 C4H8O'
4 0.840 0.730 0.535 102 30 '0.5 CH3OH, 0.5 C4H8O'
